data_1565540
loop_
_publ_author_name
'Vijayan, Paranthaman'
'Yadav, Samanta'
'Yadav, Sunil'
'Gupta, Rajeev'

_publ_section_title
;
 Ruthenium(II) complexes of pyridine-carboxamide ligands bearing appended
 benzothiazole/benzimidazole rings: Structural diversity and catalysis
;
_journal_name_full 'Inorganica Chimica Acta'
_journal_page_first 119285
_journal_paper_doi 10.1016/j.ica.2019.119285
_journal_volume 502
_journal_year 2020
_chemical_formula_moiety 'C50 H38 Cl N3 O2 P2 Ru S'
_chemical_formula_sum 'C50 H38 Cl N3 O2 P2 Ru S'
_chemical_formula_weight 943.35
_space_group_crystal_system triclinic
_space_group_IT_number 2
_space_group_name_Hall '-P 1'
_space_group_name_H-M_alt 'P -1'
_atom_sites_solution_hydrogens geom
_audit_creation_method SHELXL-2018/3
_cell_angle_alpha 73.056(3)
_cell_angle_beta 78.839(3)
_cell_angle_gamma 65.550(3)
_cell_formula_units_Z 2
_cell_length_a 12.0945(4)
_cell_length_b 12.4586(3)
_cell_length_c 17.1428(5)
_cell_measurement_reflns_used 11882
_cell_measurement_temperature 298(2)
_cell_measurement_theta_max 29.1220
_cell_measurement_theta_min 3.4220
_cell_volume 2241.46(13)
_computing_structure_refinement 'SHELXL-2018/3 (Sheldrick, 2018)'
_diffrn_ambient_temperature 298(2)
_diffrn_measured_fraction_theta_full 0.998
_diffrn_measured_fraction_theta_max 0.998
_diffrn_measurement_device_type 'Xcalibur, Sapphire3'
_diffrn_radiation_type MoK\a
_diffrn_radiation_wavelength 0.71073
_diffrn_reflns_av_R_equivalents 0.0282
_diffrn_reflns_av_unetI/netI 0.0315
_diffrn_reflns_Laue_measured_fraction_full 0.998
_diffrn_reflns_Laue_measured_fraction_max 0.998
_diffrn_reflns_limit_h_max 14
_diffrn_reflns_limit_h_min -14
_diffrn_reflns_limit_k_max 14
_diffrn_reflns_limit_k_min -14
_diffrn_reflns_limit_l_max 20
_diffrn_reflns_limit_l_min -20
_diffrn_reflns_number 27864
_diffrn_reflns_point_group_measured_fraction_full 0.998
_diffrn_reflns_point_group_measured_fraction_max 0.998
_diffrn_reflns_theta_full 25.000
_diffrn_reflns_theta_max 25.000
_diffrn_reflns_theta_min 3.416
_exptl_absorpt_coefficient_mu 0.570
_exptl_absorpt_correction_type none
_exptl_crystal_colour YELLOW
_exptl_crystal_density_diffrn 1.398
_exptl_crystal_description BLOCK
_exptl_crystal_F_000 964
_exptl_crystal_size_max 0.220
_exptl_crystal_size_mid 0.210
_exptl_crystal_size_min 0.170
_refine_diff_density_max 0.488
_refine_diff_density_min -0.411
_refine_diff_density_rms 0.053
_refine_ls_extinction_coef .
_refine_ls_extinction_method none
_refine_ls_goodness_of_fit_ref 1.019
_refine_ls_hydrogen_treatment constr
_refine_ls_matrix_type full
_refine_ls_number_parameters 541
_refine_ls_number_reflns 7888
_refine_ls_number_restraints 0
_refine_ls_restrained_S_all 1.019
_refine_ls_R_factor_all 0.0308
_refine_ls_R_factor_gt 0.0267
_refine_ls_shift/su_max 0.002
_refine_ls_shift/su_mean 0.000
_refine_ls_structure_factor_coef Fsqd
_refine_ls_weighting_details 'w=1/[\s^2^(Fo^2^)+(0.0287P)^2^+1.0207P] where P=(Fo^2^+2Fc^2^)/3'
_refine_ls_weighting_scheme calc
_refine_ls_wR_factor_gt 0.0624
_refine_ls_wR_factor_ref 0.0645
_reflns_Friedel_coverage 0.000
_reflns_Friedel_fraction_full .
_reflns_Friedel_fraction_max .
_reflns_number_gt 7075
_reflns_number_total 7907
_reflns_threshold_expression 'I > 2\s(I)'
_cod_data_source_file ICA-2020-502-119285.cif
_cod_data_source_block 1
_cod_database_code 1565540
_shelx_shelxl_version_number 2018/3
_shelx_space_group_comment
;
The symmetry employed for this shelxl refinement is uniquely defined
by the following loop, which should always be used as a source of
symmetry information in preference to the above space-group names.
They are only intended as comments.
;
_shelx_estimated_absorpt_t_min 0.885
_shelx_estimated_absorpt_t_max 0.909

loop_
_space_group_symop_operation_xyz
'x, y, z'
'-x, -y, -z'

loop_
_atom_site_label
_atom_site_type_symbol
_atom_site_fract_x
_atom_site_fract_y
_atom_site_fract_z
_atom_site_U_iso_or_equiv
_atom_site_adp_type
_atom_site_occupancy
_atom_site_site_symmetry_order
_atom_site_calc_flag
_atom_site_refinement_flags_posn
_atom_site_refinement_flags_adp
_atom_site_refinement_flags_occupancy
_atom_site_disorder_assembly
_atom_site_disorder_group
Ru1 Ru 0.84110(2) 0.59760(2) 0.20709(2) 0.01420(6) Uani 1 1 d . . . . .
Cl1 Cl 0.95462(5) 0.44161(5) 0.13229(3) 0.02249(12) Uani 1 1 d . . . . .
P2 P 1.03377(5) 0.55955(5) 0.25382(3) 0.01684(12) Uani 1 1 d . . . . .
S1 S 0.60692(5) 0.90708(5) 0.35368(3) 0.02650(13) Uani 1 1 d . . . . .
P1 P 0.65639(5) 0.62003(5) 0.16103(3) 0.01618(12) Uani 1 1 d . . . . .
N3 N 0.66766(16) 0.67447(16) 0.37400(10) 0.0227(4) Uani 1 1 d . . . . .
O1 O 0.71759(15) 0.96362(14) 0.21231(10) 0.0363(4) Uani 1 1 d . . . . .
O2 O 0.79377(13) 0.41915(14) 0.35553(9) 0.0267(3) Uani 1 1 d . . . . .
N1 N 0.86865(14) 0.73293(15) 0.10319(10) 0.0186(4) Uani 1 1 d . . . . .
N2 N 0.75126(15) 0.75908(15) 0.24901(10) 0.0180(4) Uani 1 1 d . . . . .
C16 C 0.6939(2) 0.2648(2) 0.19518(14) 0.0308(5) Uani 1 1 d . . . . .
H16 H 0.744586 0.187861 0.221351 0.037 Uiso 1 1 calc R U . . .
C25 C 0.52656(19) 0.81769(19) 0.03472(13) 0.0225(5) Uani 1 1 d . . . . .
H25 H 0.467138 0.846456 0.075190 0.027 Uiso 1 1 calc R U . . .
C20 C 0.62745(18) 0.71126(18) 0.05579(12) 0.0188(4) Uani 1 1 d . . . . .
C26 C 0.51860(18) 0.68793(19) 0.22495(12) 0.0198(4) Uani 1 1 d . . . . .
C45 C 1.1074(2) 0.5262(2) 0.40938(13) 0.0259(5) Uani 1 1 d . . . . .
H45 H 1.156241 0.447217 0.405392 0.031 Uiso 1 1 calc R U . . .
C38 C 1.12513(18) 0.63316(18) 0.17749(12) 0.0200(4) Uani 1 1 d . . . . .
C13 C 0.58705(19) 0.7077(2) 0.44025(13) 0.0247(5) Uani 1 1 d . . . . .
C44 C 1.03321(18) 0.6046(2) 0.34706(12) 0.0214(5) Uani 1 1 d . . . . .
C23 C 0.6016(2) 0.8401(2) -0.10697(13) 0.0280(5) Uani 1 1 d . . . . .
H23 H 0.593334 0.883831 -0.161149 0.034 Uiso 1 1 calc R U . . .
C31 C 0.47623(19) 0.8095(2) 0.22665(13) 0.0250(5) Uani 1 1 d . . . . .
H31 H 0.516145 0.858258 0.193070 0.030 Uiso 1 1 calc R U . . .
C30 C 0.3748(2) 0.8588(2) 0.27806(15) 0.0341(6) Uani 1 1 d . . . . .
H30 H 0.346188 0.940642 0.277726 0.041 Uiso 1 1 calc R U . . .
C42 C 1.2262(2) 0.7733(2) 0.12746(15) 0.0310(5) Uani 1 1 d . . . . .
H42 H 1.247884 0.832452 0.135563 0.037 Uiso 1 1 calc R U . . .
C28 C 0.3588(2) 0.6657(2) 0.32939(14) 0.0360(6) Uani 1 1 d . . . . .
H28 H 0.320287 0.616775 0.364583 0.043 Uiso 1 1 calc R U . . .
C37 C 1.26655(19) 0.3769(2) 0.27465(13) 0.0282(5) Uani 1 1 d . . . . .
H37 H 1.294837 0.439666 0.254786 0.034 Uiso 1 1 calc R U . . .
C19 C 0.54448(19) 0.4927(2) 0.11730(13) 0.0239(5) Uani 1 1 d . . . . .
H19 H 0.494140 0.569247 0.090395 0.029 Uiso 1 1 calc R U . . .
C3 C 0.9072(2) 0.9222(2) -0.01620(14) 0.0343(6) Uani 1 1 d . . . . .
H3 H 0.921625 0.985161 -0.055829 0.041 Uiso 1 1 calc R U . . .
C27 C 0.45839(19) 0.6164(2) 0.27720(13) 0.0269(5) Uani 1 1 d . . . . .
H27 H 0.485328 0.534862 0.276985 0.032 Uiso 1 1 calc R U . . .
C43 C 1.15632(19) 0.7229(2) 0.18825(14) 0.0258(5) Uani 1 1 d . . . . .
H43 H 1.130145 0.749254 0.236560 0.031 Uiso 1 1 calc R U . . .
C48 C 0.9609(2) 0.7583(2) 0.42389(16) 0.0424(7) Uani 1 1 d . . . . .
H48 H 0.910421 0.836405 0.429129 0.051 Uiso 1 1 calc R U . . .
C1 C 0.92641(19) 0.7169(2) 0.03003(13) 0.0238(5) Uani 1 1 d . . . . .
H1 H 0.954483 0.640157 0.019850 0.029 Uiso 1 1 calc R U . . .
C14 C 0.64051(18) 0.48115(18) 0.15707(12) 0.0199(4) Uani 1 1 d . . . . .
C18 C 0.5230(2) 0.3919(2) 0.11728(14) 0.0292(5) Uani 1 1 d . . . . .
H18 H 0.457994 0.401035 0.091127 0.035 Uiso 1 1 calc R U . . .
C21 C 0.71457(19) 0.6693(2) -0.00603(12) 0.0233(5) Uani 1 1 d . . . . .
H21 H 0.781937 0.597547 0.007103 0.028 Uiso 1 1 calc R U . . .
C15 C 0.7154(2) 0.36584(19) 0.19571(13) 0.0252(5) Uani 1 1 d . . . . .
H15 H 0.780337 0.356087 0.222165 0.030 Uiso 1 1 calc R U . . .
C12 C 0.5457(2) 0.6289(2) 0.50216(14) 0.0336(6) Uani 1 1 d . . . . .
H12 H 0.575981 0.546561 0.503455 0.040 Uiso 1 1 calc R U . . .
C46 C 1.1097(2) 0.5642(2) 0.47732(14) 0.0328(6) Uani 1 1 d . . . . .
H46 H 1.160833 0.511326 0.517993 0.039 Uiso 1 1 calc R U . . .
C40 C 1.23385(19) 0.6470(2) 0.04336(14) 0.0283(5) Uani 1 1 d . . . . .
H40 H 1.259377 0.621843 -0.005393 0.034 Uiso 1 1 calc R U . . .
C4 C 0.8459(2) 0.9408(2) 0.05894(14) 0.0305(5) Uani 1 1 d . . . . .
H4 H 0.817627 1.016874 0.070239 0.037 Uiso 1 1 calc R U . . .
C5 C 0.82742(18) 0.84491(19) 0.11660(13) 0.0214(5) Uani 1 1 d . . . . .
C7 C 0.68392(18) 0.76762(18) 0.32308(12) 0.0197(4) Uani 1 1 d . . . . .
C32 C 1.14230(18) 0.40196(19) 0.27616(12) 0.0212(5) Uani 1 1 d . . . . .
C41 C 1.26397(19) 0.7366(2) 0.05486(14) 0.0301(5) Uani 1 1 d . . . . .
H41 H 1.309562 0.772113 0.013799 0.036 Uiso 1 1 calc R U . . .
C17 C 0.5983(2) 0.2778(2) 0.15615(14) 0.0294(5) Uani 1 1 d . . . . .
H17 H 0.584331 0.209846 0.155981 0.035 Uiso 1 1 calc R U . . .
C34 C 1.1854(2) 0.1885(2) 0.33105(15) 0.0385(6) Uani 1 1 d . . . . .
H34 H 1.158423 0.124781 0.349398 0.046 Uiso 1 1 calc R U . . .
C10 C 0.4139(2) 0.7981(3) 0.56081(15) 0.0429(7) Uani 1 1 d . . . . .
H10 H 0.355081 0.827321 0.601421 0.051 Uiso 1 1 calc R U . . .
C36 C 1.3475(2) 0.2598(2) 0.30246(14) 0.0352(6) Uani 1 1 d . . . . .
H36 H 1.429860 0.244089 0.301670 0.042 Uiso 1 1 calc R U . . .
C9 C 0.4554(2) 0.8768(2) 0.50068(14) 0.0356(6) Uani 1 1 d . . . . .
H9 H 0.425858 0.958688 0.500535 0.043 Uiso 1 1 calc R U . . .
C50 C 0.80988(18) 0.48967(19) 0.30161(13) 0.0198(5) Uani 1 1 d . . . . .
C33 C 1.1033(2) 0.30608(19) 0.30341(13) 0.0276(5) Uani 1 1 d . . . . .
H33 H 1.021459 0.320623 0.303195 0.033 Uiso 1 1 calc R U . . .
C22 C 0.7018(2) 0.7336(2) -0.08690(13) 0.0285(5) Uani 1 1 d . . . . .
H22 H 0.760619 0.705072 -0.127706 0.034 Uiso 1 1 calc R U . . .
C35 C 1.3067(2) 0.1661(2) 0.33131(15) 0.0398(6) Uani 1 1 d . . . . .
H35 H 1.361200 0.087658 0.351020 0.048 Uiso 1 1 calc R U . . .
C47 C 1.0360(2) 0.6801(3) 0.48430(15) 0.0389(6) Uani 1 1 d . . . . .
H47 H 1.036862 0.705630 0.529939 0.047 Uiso 1 1 calc R U . . .
C29 C 0.3164(2) 0.7869(2) 0.32955(15) 0.0378(6) Uani 1 1 d . . . . .
H29 H 0.248859 0.819886 0.364167 0.045 Uiso 1 1 calc R U . . .
C11 C 0.4588(2) 0.6754(3) 0.56162(15) 0.0426(7) Uani 1 1 d . . . . .
H11 H 0.429663 0.623756 0.602968 0.051 Uiso 1 1 calc R U . . .
C2 C 0.9461(2) 0.8094(2) -0.03099(14) 0.0307(5) Uani 1 1 d . . . . .
H2 H 0.985202 0.795328 -0.081462 0.037 Uiso 1 1 calc R U . . .
C49 C 0.9601(2) 0.7213(2) 0.35495(15) 0.0319(6) Uani 1 1 d . . . . .
H49 H 0.910121 0.775260 0.313899 0.038 Uiso 1 1 calc R U . . .
C24 C 0.5140(2) 0.8813(2) -0.04647(13) 0.0269(5) Uani 1 1 d . . . . .
H24 H 0.445962 0.952246 -0.060085 0.032 Uiso 1 1 calc R U . . .
C39 C 1.16571(19) 0.5949(2) 0.10448(13) 0.0244(5) Uani 1 1 d . . . . .
H39 H 1.146698 0.533710 0.096907 0.029 Uiso 1 1 calc R U . . .
C8 C 0.54285(19) 0.8311(2) 0.43992(13) 0.0280(5) Uani 1 1 d . . . . .
C6 C 0.76019(19) 0.86185(19) 0.19743(13) 0.0229(5) Uani 1 1 d . . . . .

loop_
_atom_site_aniso_label
_atom_site_aniso_U_11
_atom_site_aniso_U_22
_atom_site_aniso_U_33
_atom_site_aniso_U_23
_atom_site_aniso_U_13
_atom_site_aniso_U_12
Ru1 0.01366(9) 0.01275(9) 0.01609(9) -0.00411(6) -0.00112(6) -0.00453(7)
Cl1 0.0228(3) 0.0204(3) 0.0246(3) -0.0102(2) 0.0000(2) -0.0062(2)
P2 0.0148(3) 0.0176(3) 0.0191(3) -0.0058(2) -0.0015(2) -0.0062(2)
S1 0.0280(3) 0.0199(3) 0.0294(3) -0.0121(2) 0.0033(2) -0.0053(2)
P1 0.0144(3) 0.0151(3) 0.0190(3) -0.0038(2) -0.0027(2) -0.0052(2)
N3 0.0246(10) 0.0214(10) 0.0219(9) -0.0060(8) -0.0009(8) -0.0084(8)
O1 0.0488(11) 0.0160(8) 0.0391(10) -0.0106(7) 0.0091(8) -0.0102(8)
O2 0.0299(9) 0.0235(8) 0.0257(8) -0.0050(7) 0.0000(7) -0.0107(7)
N1 0.0157(9) 0.0179(9) 0.0216(9) -0.0042(7) -0.0033(7) -0.0053(7)
N2 0.0180(9) 0.0146(9) 0.0212(9) -0.0056(7) -0.0017(7) -0.0051(7)
C16 0.0378(14) 0.0194(12) 0.0351(13) -0.0037(10) -0.0039(11) -0.0123(10)
C25 0.0200(11) 0.0218(12) 0.0257(11) -0.0048(9) -0.0027(9) -0.0083(9)
C20 0.0195(11) 0.0204(11) 0.0202(11) -0.0048(8) -0.0045(8) -0.0099(9)
C26 0.0157(10) 0.0243(12) 0.0189(11) -0.0045(9) -0.0042(8) -0.0062(9)
C45 0.0284(12) 0.0309(13) 0.0205(11) -0.0059(9) 0.0015(9) -0.0150(10)
C38 0.0145(10) 0.0206(11) 0.0240(11) -0.0026(9) -0.0036(8) -0.0067(9)
C13 0.0217(11) 0.0295(13) 0.0215(11) -0.0065(9) -0.0009(9) -0.0086(10)
C44 0.0179(11) 0.0302(12) 0.0215(11) -0.0100(9) 0.0020(9) -0.0134(9)
C23 0.0407(14) 0.0271(13) 0.0208(11) 0.0003(9) -0.0081(10) -0.0188(11)
C31 0.0191(11) 0.0260(12) 0.0299(12) -0.0085(10) -0.0029(9) -0.0070(9)
C30 0.0256(13) 0.0340(14) 0.0413(14) -0.0196(12) -0.0024(11) -0.0030(11)
C42 0.0276(13) 0.0271(13) 0.0423(14) -0.0045(11) -0.0044(11) -0.0161(10)
C28 0.0275(13) 0.0525(17) 0.0272(13) -0.0060(11) 0.0047(10) -0.0198(12)
C37 0.0210(12) 0.0330(13) 0.0283(12) -0.0069(10) -0.0027(9) -0.0078(10)
C19 0.0203(11) 0.0229(12) 0.0294(12) -0.0063(9) -0.0027(9) -0.0087(9)
C3 0.0379(14) 0.0286(14) 0.0292(13) 0.0053(10) 0.0010(11) -0.0153(11)
C27 0.0259(12) 0.0298(13) 0.0245(12) -0.0031(10) -0.0021(9) -0.0123(10)
C43 0.0214(11) 0.0277(12) 0.0304(12) -0.0087(10) -0.0031(9) -0.0095(10)
C48 0.0428(16) 0.0432(16) 0.0489(16) -0.0300(13) -0.0031(13) -0.0115(13)
C1 0.0232(12) 0.0245(12) 0.0231(11) -0.0059(9) -0.0009(9) -0.0086(9)
C14 0.0211(11) 0.0202(11) 0.0200(11) -0.0059(9) 0.0010(9) -0.0100(9)
C18 0.0258(12) 0.0368(14) 0.0342(13) -0.0132(11) -0.0011(10) -0.0182(11)
C21 0.0220(11) 0.0240(12) 0.0242(11) -0.0069(9) -0.0048(9) -0.0069(9)
C15 0.0265(12) 0.0230(12) 0.0276(12) -0.0057(9) -0.0048(9) -0.0099(10)
C12 0.0335(14) 0.0331(14) 0.0301(13) -0.0044(11) -0.0002(11) -0.0118(11)
C46 0.0342(14) 0.0468(16) 0.0225(12) -0.0076(11) -0.0019(10) -0.0210(12)
C40 0.0230(12) 0.0337(13) 0.0260(12) -0.0056(10) 0.0006(9) -0.0109(10)
C4 0.0324(13) 0.0216(12) 0.0348(13) -0.0032(10) -0.0009(10) -0.0108(10)
C5 0.0186(11) 0.0187(11) 0.0245(11) -0.0022(9) -0.0036(9) -0.0060(9)
C7 0.0174(11) 0.0186(11) 0.0234(11) -0.0075(9) -0.0032(9) -0.0048(9)
C32 0.0189(11) 0.0241(12) 0.0170(10) -0.0067(9) -0.0016(8) -0.0035(9)
C41 0.0194(12) 0.0298(13) 0.0348(13) 0.0043(10) -0.0021(10) -0.0114(10)
C17 0.0350(13) 0.0293(13) 0.0348(13) -0.0132(10) 0.0049(10) -0.0223(11)
C34 0.0370(15) 0.0215(13) 0.0425(15) -0.0012(11) 0.0013(12) -0.0033(11)
C10 0.0302(14) 0.0571(18) 0.0289(14) -0.0139(13) 0.0081(11) -0.0066(13)
C36 0.0181(12) 0.0426(15) 0.0337(13) -0.0101(11) -0.0064(10) 0.0018(11)
C9 0.0323(14) 0.0354(14) 0.0315(13) -0.0139(11) 0.0029(11) -0.0037(11)
C50 0.0137(10) 0.0209(11) 0.0257(12) -0.0129(10) -0.0038(9) -0.0015(9)
C33 0.0232(12) 0.0219(12) 0.0313(13) -0.0055(10) 0.0001(10) -0.0038(10)
C22 0.0317(13) 0.0360(14) 0.0207(11) -0.0109(10) 0.0016(10) -0.0147(11)
C35 0.0345(15) 0.0302(14) 0.0324(14) -0.0016(11) -0.0048(11) 0.0062(11)
C47 0.0429(15) 0.0576(18) 0.0288(13) -0.0220(12) 0.0007(11) -0.0251(14)
C29 0.0232(13) 0.0558(18) 0.0322(14) -0.0225(12) 0.0065(10) -0.0086(12)
C11 0.0389(15) 0.0541(18) 0.0275(13) -0.0014(12) 0.0065(11) -0.0201(13)
C2 0.0322(13) 0.0321(14) 0.0228(12) -0.0036(10) 0.0030(10) -0.0117(11)
C49 0.0270(13) 0.0378(14) 0.0353(13) -0.0163(11) -0.0065(10) -0.0097(11)
C24 0.0277(12) 0.0199(12) 0.0303(12) 0.0002(9) -0.0094(10) -0.0074(10)
C39 0.0207(11) 0.0282(12) 0.0262(12) -0.0073(10) 0.0004(9) -0.0117(10)
C8 0.0219(12) 0.0332(13) 0.0276(12) -0.0111(10) -0.0008(9) -0.0072(10)
C6 0.0211(11) 0.0200(12) 0.0263(12) -0.0062(9) -0.0020(9) -0.0062(9)

loop_
_atom_type_symbol
_atom_type_description
_atom_type_scat_dispersion_real
_atom_type_scat_dispersion_imag
_atom_type_scat_source
C C 0.0033 0.0016 'International Tables Vol C Tables 4.2.6.8 and 6.1.1.4'
H H 0.0000 0.0000 'International Tables Vol C Tables 4.2.6.8 and 6.1.1.4'
N N 0.0061 0.0033 'International Tables Vol C Tables 4.2.6.8 and 6.1.1.4'
O O 0.0106 0.0060 'International Tables Vol C Tables 4.2.6.8 and 6.1.1.4'
P P 0.1023 0.0942 'International Tables Vol C Tables 4.2.6.8 and 6.1.1.4'
S S 0.1246 0.1234 'International Tables Vol C Tables 4.2.6.8 and 6.1.1.4'
Cl Cl 0.1484 0.1585 'International Tables Vol C Tables 4.2.6.8 and 6.1.1.4'
Ru Ru -1.2594 0.8363 'International Tables Vol C Tables 4.2.6.8 and 6.1.1.4'

loop_
_geom_angle_atom_site_label_1
_geom_angle_atom_site_label_2
_geom_angle_atom_site_label_3
_geom_angle
_geom_angle_site_symmetry_1
_geom_angle_site_symmetry_3
C50 Ru1 N2 98.22(7) . .
C50 Ru1 N1 175.51(7) . .
N2 Ru1 N1 77.30(6) . .
C50 Ru1 P1 87.61(6) . .
N2 Ru1 P1 91.28(5) . .
N1 Ru1 P1 92.25(4) . .
C50 Ru1 Cl1 94.24(6) . .
N2 Ru1 Cl1 167.54(5) . .
N1 Ru1 Cl1 90.25(5) . .
P1 Ru1 Cl1 89.553(18) . .
C50 Ru1 P2 90.41(6) . .
N2 Ru1 P2 92.57(5) . .
N1 Ru1 P2 90.01(4) . .
P1 Ru1 P2 175.892(18) . .
Cl1 Ru1 P2 87.001(18) . .
C32 P2 C38 101.19(9) . .
C32 P2 C44 100.88(9) . .
C38 P2 C44 103.26(9) . .
C32 P2 Ru1 116.93(7) . .
C38 P2 Ru1 112.99(6) . .
C44 P2 Ru1 119.12(7) . .
C8 S1 C7 88.50(10) . .
C26 P1 C14 101.63(9) . .
C26 P1 C20 105.69(9) . .
C14 P1 C20 101.20(9) . .
C26 P1 Ru1 114.14(6) . .
C14 P1 Ru1 117.42(7) . .
C20 P1 Ru1 114.93(7) . .
C7 N3 C13 111.21(18) . .
C1 N1 C5 117.83(18) . .
C1 N1 Ru1 127.63(14) . .
C5 N1 Ru1 114.44(13) . .
C6 N2 C7 118.36(17) . .
C6 N2 Ru1 116.58(13) . .
C7 N2 Ru1 125.05(13) . .
C17 C16 C15 120.4(2) . .
C17 C16 H16 119.8 . .
C15 C16 H16 119.8 . .
C20 C25 C24 120.3(2) . .
C20 C25 H25 119.8 . .
C24 C25 H25 119.8 . .
C25 C20 C21 118.77(19) . .
C25 C20 P1 124.63(16) . .
C21 C20 P1 116.59(15) . .
C31 C26 C27 118.42(19) . .
C31 C26 P1 121.07(16) . .
C27 C26 P1 120.38(16) . .
C46 C45 C44 121.0(2) . .
C46 C45 H45 119.5 . .
C44 C45 H45 119.5 . .
C43 C38 C39 118.8(2) . .
C43 C38 P2 124.05(16) . .
C39 C38 P2 117.13(16) . .
N3 C13 C12 124.4(2) . .
N3 C13 C8 115.32(19) . .
C12 C13 C8 120.2(2) . .
C49 C44 C45 118.39(19) . .
C49 C44 P2 119.49(16) . .
C45 C44 P2 122.08(16) . .
C24 C23 C22 119.8(2) . .
C24 C23 H23 120.1 . .
C22 C23 H23 120.1 . .
C30 C31 C26 120.6(2) . .
C30 C31 H31 119.7 . .
C26 C31 H31 119.7 . .
C29 C30 C31 120.3(2) . .
C29 C30 H30 119.8 . .
C31 C30 H30 119.8 . .
C41 C42 C43 120.6(2) . .
C41 C42 H42 119.7 . .
C43 C42 H42 119.7 . .
C29 C28 C27 120.5(2) . .
C29 C28 H28 119.7 . .
C27 C28 H28 119.7 . .
C36 C37 C32 120.5(2) . .
C36 C37 H37 119.7 . .
C32 C37 H37 119.7 . .
C18 C19 C14 121.0(2) . .
C18 C19 H19 119.5 . .
C14 C19 H19 119.5 . .
C2 C3 C4 118.9(2) . .
C2 C3 H3 120.6 . .
C4 C3 H3 120.6 . .
C28 C27 C26 120.5(2) . .
C28 C27 H27 119.7 . .
C26 C27 H27 119.7 . .
C42 C43 C38 120.3(2) . .
C42 C43 H43 119.9 . .
C38 C43 H43 119.9 . .
C47 C48 C49 120.3(2) . .
C47 C48 H48 119.8 . .
C49 C48 H48 119.8 . .
N1 C1 C2 122.8(2) . .
N1 C1 H1 118.6 . .
C2 C1 H1 118.6 . .
C15 C14 C19 118.40(19) . .
C15 C14 P1 123.04(16) . .
C19 C14 P1 118.46(16) . .
C17 C18 C19 119.9(2) . .
C17 C18 H18 120.1 . .
C19 C18 H18 120.1 . .
C22 C21 C20 120.6(2) . .
C22 C21 H21 119.7 . .
C20 C21 H21 119.7 . .
C14 C15 C16 120.5(2) . .
C14 C15 H15 119.8 . .
C16 C15 H15 119.8 . .
C11 C12 C13 118.6(2) . .
C11 C12 H12 120.7 . .
C13 C12 H12 120.7 . .
C47 C46 C45 119.7(2) . .
C47 C46 H46 120.1 . .
C45 C46 H46 120.1 . .
C39 C40 C41 119.9(2) . .
C39 C40 H40 120.1 . .
C41 C40 H40 120.1 . .
C5 C4 C3 119.0(2) . .
C5 C4 H4 120.5 . .
C3 C4 H4 120.5 . .
N1 C5 C4 122.4(2) . .
N1 C5 C6 117.07(18) . .
C4 C5 C6 120.6(2) . .
N3 C7 N2 121.79(18) . .
N3 C7 S1 115.22(15) . .
N2 C7 S1 122.92(15) . .
C33 C32 C37 118.5(2) . .
C33 C32 P2 121.40(16) . .
C37 C32 P2 119.72(17) . .
C42 C41 C40 119.8(2) . .
C42 C41 H41 120.1 . .
C40 C41 H41 120.1 . .
C16 C17 C18 119.9(2) . .
C16 C17 H17 120.1 . .
C18 C17 H17 120.1 . .
C35 C34 C33 120.1(2) . .
C35 C34 H34 120.0 . .
C33 C34 H34 120.0 . .
C9 C10 C11 120.9(2) . .
C9 C10 H10 119.6 . .
C11 C10 H10 119.6 . .
C35 C36 C37 120.2(2) . .
C35 C36 H36 119.9 . .
C37 C36 H36 119.9 . .
C10 C9 C8 118.5(2) . .
C10 C9 H9 120.7 . .
C8 C9 H9 120.7 . .
O2 C50 Ru1 175.45(18) . .
C32 C33 C34 120.5(2) . .
C32 C33 H33 119.7 . .
C34 C33 H33 119.7 . .
C23 C22 C21 120.0(2) . .
C23 C22 H22 120.0 . .
C21 C22 H22 120.0 . .
C36 C35 C34 120.1(2) . .
C36 C35 H35 119.9 . .
C34 C35 H35 119.9 . .
C48 C47 C46 120.1(2) . .
C48 C47 H47 120.0 . .
C46 C47 H47 120.0 . .
C30 C29 C28 119.6(2) . .
C30 C29 H29 120.2 . .
C28 C29 H29 120.2 . .
C12 C11 C10 121.2(2) . .
C12 C11 H11 119.4 . .
C10 C11 H11 119.4 . .
C3 C2 C1 119.1(2) . .
C3 C2 H2 120.4 . .
C1 C2 H2 120.4 . .
C44 C49 C48 120.4(2) . .
C44 C49 H49 119.8 . .
C48 C49 H49 119.8 . .
C23 C24 C25 120.5(2) . .
C23 C24 H24 119.8 . .
C25 C24 H24 119.8 . .
C40 C39 C38 120.7(2) . .
C40 C39 H39 119.7 . .
C38 C39 H39 119.7 . .
C9 C8 C13 120.6(2) . .
C9 C8 S1 129.66(19) . .
C13 C8 S1 109.66(16) . .
O1 C6 N2 125.88(19) . .
O1 C6 C5 119.82(19) . .
N2 C6 C5 114.30(18) . .

loop_
_geom_bond_atom_site_label_1
_geom_bond_atom_site_label_2
_geom_bond_distance
_geom_bond_site_symmetry_2
Ru1 C50 1.868(2) .
Ru1 N2 2.1156(16) .
Ru1 N1 2.1473(17) .
Ru1 P1 2.3936(5) .
Ru1 Cl1 2.4224(5) .
Ru1 P2 2.4257(5) .
P2 C32 1.830(2) .
P2 C38 1.831(2) .
P2 C44 1.840(2) .
S1 C8 1.741(2) .
S1 C7 1.779(2) .
P1 C26 1.833(2) .
P1 C14 1.839(2) .
P1 C20 1.841(2) .
N3 C7 1.296(3) .
N3 C13 1.387(3) .
O1 C6 1.239(2) .
O2 C50 1.124(3) .
N1 C1 1.339(3) .
N1 C5 1.347(3) .
N2 C6 1.360(3) .
N2 C7 1.376(3) .
C16 C17 1.376(3) .
C16 C15 1.389(3) .
C16 H16 0.9300 .
C25 C20 1.389(3) .
C25 C24 1.388(3) .
C25 H25 0.9300 .
C20 C21 1.393(3) .
C26 C31 1.391(3) .
C26 C27 1.395(3) .
C45 C46 1.387(3) .
C45 C44 1.392(3) .
C45 H45 0.9300 .
C38 C43 1.386(3) .
C38 C39 1.397(3) .
C13 C12 1.391(3) .
C13 C8 1.402(3) .
C44 C49 1.385(3) .
C23 C24 1.377(3) .
C23 C22 1.383(3) .
C23 H23 0.9300 .
C31 C30 1.390(3) .
C31 H31 0.9300 .
C30 C29 1.379(4) .
C30 H30 0.9300 .
C42 C41 1.380(3) .
C42 C43 1.383(3) .
C42 H42 0.9300 .
C28 C29 1.380(4) .
C28 C27 1.385(3) .
C28 H28 0.9300 .
C37 C36 1.382(3) .
C37 C32 1.399(3) .
C37 H37 0.9300 .
C19 C18 1.383(3) .
C19 C14 1.395(3) .
C19 H19 0.9300 .
C3 C2 1.368(3) .
C3 C4 1.388(3) .
C3 H3 0.9300 .
C27 H27 0.9300 .
C43 H43 0.9300 .
C48 C47 1.375(4) .
C48 C49 1.391(3) .
C48 H48 0.9300 .
C1 C2 1.381(3) .
C1 H1 0.9300 .
C14 C15 1.387(3) .
C18 C17 1.380(3) .
C18 H18 0.9300 .
C21 C22 1.386(3) .
C21 H21 0.9300 .
C15 H15 0.9300 .
C12 C11 1.380(3) .
C12 H12 0.9300 .
C46 C47 1.374(3) .
C46 H46 0.9300 .
C40 C39 1.382(3) .
C40 C41 1.382(3) .
C40 H40 0.9300 .
C4 C5 1.379(3) .
C4 H4 0.9300 .
C5 C6 1.489(3) .
C32 C33 1.387(3) .
C41 H41 0.9300 .
C17 H17 0.9300 .
C34 C35 1.376(4) .
C34 C33 1.390(3) .
C34 H34 0.9300 .
C10 C9 1.376(4) .
C10 C11 1.392(4) .
C10 H10 0.9300 .
C36 C35 1.376(4) .
C36 H36 0.9300 .
C9 C8 1.396(3) .
C9 H9 0.9300 .
C33 H33 0.9300 .
C22 H22 0.9300 .
C35 H35 0.9300 .
C47 H47 0.9300 .
C29 H29 0.9300 .
C11 H11 0.9300 .
C2 H2 0.9300 .
C49 H49 0.9300 .
C24 H24 0.9300 .
C39 H39 0.9300 .

loop_
_geom_torsion_atom_site_label_1
_geom_torsion_atom_site_label_2
_geom_torsion_atom_site_label_3
_geom_torsion_atom_site_label_4
_geom_torsion
_geom_torsion_site_symmetry_1
_geom_torsion_site_symmetry_2
_geom_torsion_site_symmetry_3
_geom_torsion_site_symmetry_4
C24 C25 C20 C21 -0.7(3) . . . .
C24 C25 C20 P1 178.83(16) . . . .
C26 P1 C20 C25 7.2(2) . . . .
C14 P1 C20 C25 112.81(18) . . . .
Ru1 P1 C20 C25 -119.62(17) . . . .
C26 P1 C20 C21 -173.30(16) . . . .
C14 P1 C20 C21 -67.69(17) . . . .
Ru1 P1 C20 C21 59.89(17) . . . .
C14 P1 C26 C31 -162.77(16) . . . .
C20 P1 C26 C31 -57.47(18) . . . .
Ru1 P1 C26 C31 69.82(17) . . . .
C14 P1 C26 C27 21.48(18) . . . .
C20 P1 C26 C27 126.78(17) . . . .
Ru1 P1 C26 C27 -105.93(16) . . . .
C32 P2 C38 C43 -117.70(18) . . . .
C44 P2 C38 C43 -13.6(2) . . . .
Ru1 P2 C38 C43 116.46(17) . . . .
C32 P2 C38 C39 61.90(17) . . . .
C44 P2 C38 C39 166.04(16) . . . .
Ru1 P2 C38 C39 -63.94(17) . . . .
C7 N3 C13 C12 175.6(2) . . . .
C7 N3 C13 C8 -1.4(3) . . . .
C46 C45 C44 C49 -0.9(3) . . . .
C46 C45 C44 P2 176.91(17) . . . .
C32 P2 C44 C49 -179.88(18) . . . .
C38 P2 C44 C49 75.74(19) . . . .
Ru1 P2 C44 C49 -50.47(19) . . . .
C32 P2 C44 C45 2.4(2) . . . .
C38 P2 C44 C45 -102.03(18) . . . .
Ru1 P2 C44 C45 131.76(16) . . . .
C27 C26 C31 C30 -1.3(3) . . . .
P1 C26 C31 C30 -177.11(16) . . . .
C26 C31 C30 C29 1.5(3) . . . .
C29 C28 C27 C26 1.1(3) . . . .
C31 C26 C27 C28 0.0(3) . . . .
P1 C26 C27 C28 175.87(17) . . . .
C41 C42 C43 C38 1.1(3) . . . .
C39 C38 C43 C42 0.1(3) . . . .
P2 C38 C43 C42 179.72(16) . . . .
C5 N1 C1 C2 0.7(3) . . . .
Ru1 N1 C1 C2 -175.51(16) . . . .
C18 C19 C14 C15 0.9(3) . . . .
C18 C19 C14 P1 -175.49(17) . . . .
C26 P1 C14 C15 -110.41(18) . . . .
C20 P1 C14 C15 140.79(18) . . . .
Ru1 P1 C14 C15 14.8(2) . . . .
C26 P1 C14 C19 65.84(18) . . . .
C20 P1 C14 C19 -42.96(18) . . . .
Ru1 P1 C14 C19 -168.90(14) . . . .
C14 C19 C18 C17 -0.8(3) . . . .
C25 C20 C21 C22 1.0(3) . . . .
P1 C20 C21 C22 -178.55(16) . . . .
C19 C14 C15 C16 -0.6(3) . . . .
P1 C14 C15 C16 175.68(17) . . . .
C17 C16 C15 C14 0.1(3) . . . .
N3 C13 C12 C11 -175.4(2) . . . .
C8 C13 C12 C11 1.5(3) . . . .
C44 C45 C46 C47 1.3(3) . . . .
C2 C3 C4 C5 0.8(3) . . . .
C1 N1 C5 C4 -1.9(3) . . . .
Ru1 N1 C5 C4 174.81(16) . . . .
C1 N1 C5 C6 178.23(18) . . . .
Ru1 N1 C5 C6 -5.1(2) . . . .
C3 C4 C5 N1 1.2(3) . . . .
C3 C4 C5 C6 -179.0(2) . . . .
C13 N3 C7 N2 -173.93(18) . . . .
C13 N3 C7 S1 3.0(2) . . . .
C6 N2 C7 N3 177.41(19) . . . .
Ru1 N2 C7 N3 -1.5(3) . . . .
C6 N2 C7 S1 0.7(3) . . . .
Ru1 N2 C7 S1 -178.20(9) . . . .
C8 S1 C7 N3 -2.97(17) . . . .
C8 S1 C7 N2 173.94(18) . . . .
C36 C37 C32 C33 -2.2(3) . . . .
C36 C37 C32 P2 170.79(17) . . . .
C38 P2 C32 C33 -153.12(17) . . . .
C44 P2 C32 C33 100.85(18) . . . .
Ru1 P2 C32 C33 -29.95(19) . . . .
C38 P2 C32 C37 34.07(18) . . . .
C44 P2 C32 C37 -71.96(18) . . . .
Ru1 P2 C32 C37 157.25(14) . . . .
C43 C42 C41 C40 -1.3(3) . . . .
C39 C40 C41 C42 0.2(3) . . . .
C15 C16 C17 C18 0.0(3) . . . .
C19 C18 C17 C16 0.4(3) . . . .
C32 C37 C36 C35 0.6(3) . . . .
C11 C10 C9 C8 0.6(4) . . . .
C37 C32 C33 C34 2.1(3) . . . .
P2 C32 C33 C34 -170.84(18) . . . .
C35 C34 C33 C32 -0.2(4) . . . .
C24 C23 C22 C21 -0.7(3) . . . .
C20 C21 C22 C23 -0.3(3) . . . .
C37 C36 C35 C34 1.3(4) . . . .
C33 C34 C35 C36 -1.5(4) . . . .
C49 C48 C47 C46 -0.8(4) . . . .
C45 C46 C47 C48 -0.4(4) . . . .
C31 C30 C29 C28 -0.4(4) . . . .
C27 C28 C29 C30 -0.9(4) . . . .
C13 C12 C11 C10 -0.8(4) . . . .
C9 C10 C11 C12 -0.3(4) . . . .
C4 C3 C2 C1 -1.9(3) . . . .
N1 C1 C2 C3 1.2(3) . . . .
C45 C44 C49 C48 -0.3(3) . . . .
P2 C44 C49 C48 -178.16(19) . . . .
C47 C48 C49 C44 1.1(4) . . . .
C22 C23 C24 C25 1.0(3) . . . .
C20 C25 C24 C23 -0.3(3) . . . .
C41 C40 C39 C38 1.0(3) . . . .
C43 C38 C39 C40 -1.2(3) . . . .
P2 C38 C39 C40 179.18(16) . . . .
C10 C9 C8 C13 0.1(3) . . . .
C10 C9 C8 S1 176.20(19) . . . .
N3 C13 C8 C9 176.0(2) . . . .
C12 C13 C8 C9 -1.1(3) . . . .
N3 C13 C8 S1 -0.8(2) . . . .
C12 C13 C8 S1 -177.96(17) . . . .
C7 S1 C8 C9 -174.5(2) . . . .
C7 S1 C8 C13 1.95(16) . . . .
C7 N2 C6 O1 3.7(3) . . . .
Ru1 N2 C6 O1 -177.32(17) . . . .
C7 N2 C6 C5 -175.86(17) . . . .
Ru1 N2 C6 C5 3.1(2) . . . .
N1 C5 C6 O1 -178.21(19) . . . .
C4 C5 C6 O1 1.9(3) . . . .
N1 C5 C6 N2 1.4(3) . . . .
C4 C5 C6 N2 -178.50(19) . . . .
